data_4122694
loop_
_publ_author_name
'Hansen, Kerstin'
'Szilv\'asi, Tibor'
'Blom, Burgert'
'Driess, Matthias'

_publ_section_title
;
 An Amplified Ylidic &quot;Half-Parent&quot; Iminosilane LSi&#x2550;NH.
;
_journal_issue 40
_journal_name_full 'Journal of the American Chemical Society'
_journal_page_first 14207
_journal_paper_doi 10.1021/ja507785z
_journal_volume 136
_journal_year 2014
_chemical_formula_sum 'C58 H82 Br2 Li2 N6 Si2'
_chemical_formula_weight 1093.18
_chemical_name_systematic
; 
 ? 
;
_space_group_IT_number 2
_symmetry_cell_setting triclinic
_symmetry_space_group_name_Hall '-P 1'
_symmetry_space_group_name_H-M 'P -1'
_atom_sites_solution_hydrogens geom
_atom_sites_solution_primary direct
_atom_sites_solution_secondary difmap
_audit_creation_method
;
CrysAlisPro, Agilent Technologies,
Version 1.171.37.31 (release 14-01-2014 CrysAlis171 .NET)
(compiled Jan 14 2014,18:38:05)
;
_cell_angle_alpha 87.411(3)
_cell_angle_beta 80.195(3)
_cell_angle_gamma 74.748(4)
_cell_formula_units_Z 2
_cell_length_a 11.9124(5)
_cell_length_b 13.7376(5)
_cell_length_c 18.3154(7)
_cell_measurement_reflns_used 8394
_cell_measurement_temperature 150(2)
_cell_measurement_theta_max 73.4140
_cell_measurement_theta_min 3.3230
_cell_volume 2849.5(2)
_computing_cell_refinement
;
CrysAlisPro, Agilent Technologies,
Version 1.171.37.31 (release 14-01-2014 CrysAlis171 .NET)
(compiled Jan 14 2014,18:38:05)
;
_computing_data_collection
;
CrysAlisPro, Agilent Technologies,
Version 1.171.37.31 (release 14-01-2014 CrysAlis171 .NET)
(compiled Jan 14 2014,18:38:05)
;
_computing_data_reduction
;
CrysAlisPro, Agilent Technologies,
Version 1.171.37.31 (release 14-01-2014 CrysAlis171 .NET)
(compiled Jan 14 2014,18:38:05)
;
_computing_structure_refinement 'SHELXL-97 (Sheldrick, 1997)'
_computing_structure_solution 'SHELXS-97 (Sheldrick, 1990)'
_diffrn_ambient_environment N~2~
_diffrn_ambient_temperature 150.00(10)
_diffrn_detector 'CCD plate'
_diffrn_detector_area_resol_mean 10.5435
_diffrn_detector_type Atlas
_diffrn_measured_fraction_theta_full 0.998
_diffrn_measured_fraction_theta_max 0.998
_diffrn_measurement_device 'four-circle diffractometer'
_diffrn_measurement_device_type 'SuperNova, Single source at offset, Atlas'
_diffrn_measurement_method '\w scans'
_diffrn_radiation_monochromator mirror
_diffrn_radiation_probe x-ray
_diffrn_radiation_type 'Cu K\a'
_diffrn_radiation_wavelength 1.54184
_diffrn_reflns_av_R_equivalents 0.1039
_diffrn_reflns_av_sigmaI/netI 0.1030
_diffrn_reflns_limit_h_max 14
_diffrn_reflns_limit_h_min -11
_diffrn_reflns_limit_k_max 16
_diffrn_reflns_limit_k_min -16
_diffrn_reflns_limit_l_max 21
_diffrn_reflns_limit_l_min -17
_diffrn_reflns_number 18859
_diffrn_reflns_theta_full 67.49
_diffrn_reflns_theta_max 67.49
_diffrn_reflns_theta_min 2.45
_diffrn_source 'sealed X-ray tube'
_diffrn_source_type 'SuperNova (Cu) X-ray Source'
_exptl_absorpt_coefficient_mu 2.517
_exptl_absorpt_correction_T_max 0.8202
_exptl_absorpt_correction_T_min 0.5092
_exptl_absorpt_correction_type multi-scan
_exptl_absorpt_process_details
;
CrysAlisPro, Agilent Technologies,
Version 1.171.37.31 (release 14-01-2014 CrysAlis171 .NET)
(compiled Jan 14 2014,18:38:05)
Empirical absorption correction using spherical harmonics,
 implemented in SCALE3 ABSPACK scaling algorithm.
;
_exptl_crystal_colour colourless
_exptl_crystal_density_diffrn 1.274
_exptl_crystal_density_method 'not measured'
_exptl_crystal_description plate
_exptl_crystal_F_000 1152
_exptl_crystal_size_max 0.31
_exptl_crystal_size_mid 0.23
_exptl_crystal_size_min 0.08
_refine_diff_density_max 0.916
_refine_diff_density_min -2.043
_refine_diff_density_rms 0.149
_refine_ls_extinction_method none
_refine_ls_goodness_of_fit_ref 1.127
_refine_ls_hydrogen_treatment constr
_refine_ls_matrix_type full
_refine_ls_number_parameters 649
_refine_ls_number_reflns 10249
_refine_ls_number_restraints 18
_refine_ls_restrained_S_all 1.133
_refine_ls_R_factor_all 0.0889
_refine_ls_R_factor_gt 0.0748
_refine_ls_shift/su_max 0.001
_refine_ls_shift/su_mean 0.000
_refine_ls_structure_factor_coef Fsqd
_refine_ls_weighting_details 'calc w=1/[\s^2^(Fo^2^)+(0.0710P)^2^+5.2563P] where P=(Fo^2^+2Fc^2^)/3'
_refine_ls_weighting_scheme calc
_refine_ls_wR_factor_gt 0.1814
_refine_ls_wR_factor_ref 0.1961
_reflns_number_gt 8012
_reflns_number_total 10249
_reflns_threshold_expression >2sigma(I)
_cod_data_source_file ja507785z_si_002.cif
_cod_data_source_block p-1
_cod_depositor_comments 'Adding full bibliography for 4122689--4122694.cif.'
_cod_original_cell_volume 2849.47(19)
_cod_original_sg_symbol_H-M P-1
_cod_database_code 4122694

loop_
_symmetry_equiv_pos_as_xyz
'x, y, z'
'-x, -y, -z'

loop_
_atom_site_label
_atom_site_type_symbol
_atom_site_fract_x
_atom_site_fract_y
_atom_site_fract_z
_atom_site_U_iso_or_equiv
_atom_site_adp_type
_atom_site_occupancy
_atom_site_symmetry_multiplicity
_atom_site_calc_flag
_atom_site_refinement_flags
Br1 Br 0.93812(4) 0.57698(4) 0.83290(3) 0.02782(17) Uani 1 1 d .
Br2 Br 0.92751(5) 1.05856(4) 0.67181(3) 0.03109(17) Uani 1 1 d .
Si1 Si 0.91720(10) 0.68135(9) 0.93242(7) 0.0176(3) Uani 1 1 d .
Si2 Si 0.97591(10) 1.16810(9) 0.57930(7) 0.0190(3) Uani 1 1 d .
Li1 Li 1.0634(8) 0.5327(7) 1.0359(6) 0.036(2) Uani 1 1 d .
Li2 Li 1.0986(8) 1.0053(7) 0.4637(6) 0.036(2) Uani 1 1 d .
N1 N 1.0426(3) 0.7249(3) 0.9178(2) 0.0192(8) Uani 1 1 d .
N2 N 0.8035(3) 0.7858(3) 0.9213(2) 0.0184(8) Uani 1 1 d .
N3 N 0.9084(3) 0.6063(3) 1.0042(2) 0.0218(8) Uani 1 1 d .
H1N H 0.8440 0.6274 1.0417 0.026 Uiso 1 1 calc R
N4 N 0.8899(3) 1.2873(3) 0.6049(2) 0.0204(8) Uani 1 1 d .
N5 N 1.1181(3) 1.1702(3) 0.5852(2) 0.0230(9) Uani 1 1 d .
N6 N 0.9594(4) 1.1152(3) 0.5045(2) 0.0278(9) Uani 1 1 d .
H2N H 0.9209 1.1578 0.4704 0.033 Uiso 1 1 calc R
C1 C 1.1511(5) 0.8459(4) 0.8644(4) 0.0373(13) Uani 1 1 d .
H1A H 1.2206 0.8049 0.8798 0.045 Uiso 1 1 calc R
H1B H 1.1529 0.9072 0.8387 0.045 Uiso 1 1 calc R
C2 C 1.0474(4) 0.8164(4) 0.8795(3) 0.0224(10) Uani 1 1 d .
C3 C 0.9412(4) 0.8780(4) 0.8589(3) 0.0249(10) Uani 1 1 d .
H3 H 0.9500 0.9330 0.8270 0.030 Uiso 1 1 calc R
C4 C 0.8269(4) 0.8690(3) 0.8789(3) 0.0202(9) Uani 1 1 d .
C5 C 0.7281(5) 0.9471(4) 0.8570(4) 0.0358(13) Uani 1 1 d .
H5A H 0.7540 1.0082 0.8422 0.054 Uiso 1 1 calc R
H5B H 0.6631 0.9625 0.8989 0.054 Uiso 1 1 calc R
H5C H 0.7013 0.9227 0.8153 0.054 Uiso 1 1 calc R
C6 C 1.1458(4) 0.6668(4) 0.9458(3) 0.0233(10) Uani 1 1 d .
C7 C 1.1552(4) 0.6781(4) 1.0211(3) 0.0224(10) Uani 1 1 d U
C8 C 1.2490(5) 0.6146(5) 1.0496(3) 0.0319(12) Uani 1 1 d .
H8 H 1.2545 0.6206 1.1003 0.038 Uiso 1 1 calc R
C9 C 1.3348(5) 0.5426(5) 1.0059(3) 0.0338(12) Uani 1 1 d .
H9 H 1.3977 0.4991 1.0266 0.041 Uiso 1 1 calc R
C10 C 1.3279(4) 0.5347(4) 0.9317(3) 0.0291(11) Uani 1 1 d .
H10 H 1.3882 0.4869 0.9014 0.035 Uiso 1 1 calc R
C11 C 1.2345(4) 0.5952(4) 0.9006(3) 0.0242(10) Uani 1 1 d .
C12 C 1.2339(4) 0.5815(4) 0.8182(3) 0.0262(11) Uani 1 1 d .
H12 H 1.1586 0.6256 0.8054 0.031 Uiso 1 1 calc R
C13 C 1.3383(5) 0.6143(5) 0.7702(3) 0.0374(14) Uani 1 1 d .
H13A H 1.4130 0.5708 0.7812 0.056 Uiso 1 1 calc R
H13B H 1.3333 0.6845 0.7814 0.056 Uiso 1 1 calc R
H13C H 1.3345 0.6082 0.7176 0.056 Uiso 1 1 calc R
C14 C 1.2404(5) 0.4732(4) 0.8003(3) 0.0332(12) Uani 1 1 d .
H14A H 1.3156 0.4291 0.8100 0.050 Uiso 1 1 calc R
H14B H 1.2345 0.4681 0.7479 0.050 Uiso 1 1 calc R
H14C H 1.1752 0.4523 0.8313 0.050 Uiso 1 1 calc R
C15 C 1.0664(5) 0.7605(4) 1.0698(3) 0.0313(12) Uani 1 1 d .
H15 H 0.9901 0.7745 1.0504 0.038 Uiso 1 1 calc R
C16 C 1.1032(8) 0.8575(6) 1.0657(5) 0.071(2) Uani 1 1 d U
H16A H 1.1811 0.8452 1.0803 0.106 Uiso 1 1 calc R
H16B H 1.0457 0.9072 1.0993 0.106 Uiso 1 1 calc R
H16C H 1.1066 0.8835 1.0149 0.106 Uiso 1 1 calc R
C17 C 1.0423(8) 0.7299(6) 1.1508(4) 0.068(2) Uani 1 1 d .
H17A H 1.1104 0.7295 1.1744 0.101 Uiso 1 1 calc R
H17B H 1.0290 0.6623 1.1538 0.101 Uiso 1 1 calc R
H17C H 0.9722 0.7783 1.1763 0.101 Uiso 1 1 calc R
C18 C 0.6841(4) 0.7881(3) 0.9564(3) 0.0203(10) Uani 1 1 d .
C19 C 0.6484(4) 0.8207(4) 1.0305(3) 0.0247(10) Uani 1 1 d .
C20 C 0.5381(5) 0.8142(4) 1.0669(3) 0.0330(12) Uani 1 1 d .
H20 H 0.5124 0.8366 1.1168 0.040 Uiso 1 1 calc R
C21 C 0.4651(5) 0.7756(5) 1.0317(3) 0.0370(13) Uani 1 1 d .
H21 H 0.3918 0.7686 1.0581 0.044 Uiso 1 1 calc R
C22 C 0.4984(4) 0.7475(4) 0.9587(3) 0.0301(12) Uani 1 1 d .
H22 H 0.4461 0.7241 0.9344 0.036 Uiso 1 1 calc R
C23 C 0.6087(4) 0.7527(4) 0.9193(3) 0.0219(10) Uani 1 1 d .
C24 C 0.6353(4) 0.7271(4) 0.8375(3) 0.0255(11) Uani 1 1 d .
H24 H 0.7154 0.7360 0.8171 0.031 Uiso 1 1 calc R
C25 C 0.6359(5) 0.6167(4) 0.8244(3) 0.0330(13) Uani 1 1 d .
H25A H 0.6945 0.5713 0.8504 0.049 Uiso 1 1 calc R
H25B H 0.6561 0.6020 0.7712 0.049 Uiso 1 1 calc R
H25C H 0.5576 0.6069 0.8433 0.049 Uiso 1 1 calc R
C26 C 0.5456(5) 0.7972(5) 0.7952(3) 0.0391(14) Uani 1 1 d .
H26A H 0.4663 0.7905 0.8152 0.059 Uiso 1 1 calc R
H26B H 0.5648 0.7789 0.7426 0.059 Uiso 1 1 calc R
H26C H 0.5482 0.8672 0.8007 0.059 Uiso 1 1 calc R
C27 C 0.7222(5) 0.8693(5) 1.0699(3) 0.0356(13) Uani 1 1 d .
H27 H 0.8046 0.8517 1.0418 0.043 Uiso 1 1 calc R
C28 C 0.6754(8) 0.9827(6) 1.0684(5) 0.070(2) Uani 1 1 d .
H28A H 0.6745 1.0055 1.0169 0.106 Uiso 1 1 calc R
H28B H 0.7262 1.0141 1.0908 0.106 Uiso 1 1 calc R
H28C H 0.5950 1.0020 1.0963 0.106 Uiso 1 1 calc R
C29 C 0.7274(8) 0.8328(6) 1.1490(4) 0.061(2) Uani 1 1 d .
H29A H 0.6477 0.8500 1.1780 0.092 Uiso 1 1 calc R
H29B H 0.7777 0.8653 1.1710 0.092 Uiso 1 1 calc R
H29C H 0.7600 0.7594 1.1491 0.092 Uiso 1 1 calc R
C30 C 0.8521(5) 1.4416(4) 0.6761(3) 0.0369(13) Uani 1 1 d .
H30A H 0.8787 1.4850 0.7042 0.044 Uiso 1 1 calc R
H30B H 0.7727 1.4594 0.6676 0.044 Uiso 1 1 calc R
C31 C 0.9305(4) 1.3508(4) 0.6469(3) 0.0249(11) Uani 1 1 d .
C32 C 1.0478(4) 1.3233(4) 0.6588(3) 0.0238(10) Uani 1 1 d U
H32 H 1.0666 1.3651 0.6923 0.029 Uiso 1 1 calc R
C33 C 1.1412(5) 1.2433(4) 0.6287(3) 0.0263(11) Uani 1 1 d .
C34 C 1.2590(5) 1.2348(5) 0.6408(4) 0.0401(14) Uani 1 1 d .
H34A H 1.2604 1.2933 0.6690 0.060 Uiso 1 1 calc R
H34B H 1.3111 1.2323 0.5929 0.060 Uiso 1 1 calc R
H34C H 1.2863 1.1729 0.6686 0.060 Uiso 1 1 calc R
C35 C 1.2157(4) 1.0981(4) 0.5420(3) 0.0267(11) Uani 1 1 d .
C36 C 1.2675(4) 1.0046(4) 0.5718(3) 0.0266(11) Uani 1 1 d .
C37 C 1.3529(5) 0.9334(5) 0.5251(3) 0.0366(13) Uani 1 1 d .
H37 H 1.3889 0.8699 0.5448 0.044 Uiso 1 1 calc R
C38 C 1.3854(5) 0.9536(5) 0.4515(3) 0.0411(14) Uani 1 1 d .
H38 H 1.4403 0.9034 0.4202 0.049 Uiso 1 1 calc R
C39 C 1.3376(5) 1.0472(5) 0.4237(3) 0.0408(14) Uani 1 1 d .
H39 H 1.3630 1.0616 0.3733 0.049 Uiso 1 1 calc R
C40 C 1.2530(5) 1.1220(5) 0.4671(3) 0.0340(12) Uani 1 1 d .
C41 C 1.2135(6) 1.2254(5) 0.4342(3) 0.0446(15) Uani 1 1 d .
H41 H 1.1463 1.2661 0.4699 0.053 Uiso 1 1 calc R
C42 C 1.3153(7) 1.2767(6) 0.4256(4) 0.0550(18) Uani 1 1 d .
H42A H 1.3378 1.2812 0.4741 0.082 Uiso 1 1 calc R
H42B H 1.2898 1.3447 0.4053 0.082 Uiso 1 1 calc R
H42C H 1.3832 1.2370 0.3919 0.082 Uiso 1 1 calc R
C43 C 1.1712(6) 1.2234(7) 0.3605(4) 0.060(2) Uani 1 1 d .
H43A H 1.2371 1.1874 0.3236 0.090 Uiso 1 1 calc R
H43B H 1.1415 1.2927 0.3436 0.090 Uiso 1 1 calc R
H43C H 1.1079 1.1889 0.3667 0.090 Uiso 1 1 calc R
C44 C 1.2394(5) 0.9748(4) 0.6527(3) 0.0306(11) Uani 1 1 d .
H44 H 1.1740 1.0301 0.6783 0.037 Uiso 1 1 calc R
C45 C 1.3466(5) 0.9622(5) 0.6911(3) 0.0433(15) Uani 1 1 d .
H45A H 1.4111 0.9068 0.6678 0.065 Uiso 1 1 calc R
H45B H 1.3256 0.9468 0.7436 0.065 Uiso 1 1 calc R
H45C H 1.3720 1.0248 0.6865 0.065 Uiso 1 1 calc R
C46 C 1.1987(6) 0.8780(5) 0.6597(4) 0.0423(14) Uani 1 1 d .
H46A H 1.1325 0.8856 0.6328 0.064 Uiso 1 1 calc R
H46B H 1.1736 0.8645 0.7121 0.064 Uiso 1 1 calc R
H46C H 1.2640 0.8217 0.6386 0.064 Uiso 1 1 calc R
C47 C 0.7743(4) 1.3202(4) 0.5839(3) 0.0228(10) Uani 1 1 d .
C48 C 0.7634(4) 1.3615(4) 0.5125(3) 0.0261(11) Uani 1 1 d .
C49 C 0.6545(5) 1.3839(4) 0.4906(3) 0.0354(12) Uani 1 1 d .
H49 H 0.6476 1.4094 0.4420 0.042 Uiso 1 1 calc R
C50 C 0.5540(5) 1.3704(5) 0.5371(4) 0.0402(14) Uani 1 1 d .
H50 H 0.4800 1.3858 0.5204 0.048 Uiso 1 1 calc R
C51 C 0.5644(5) 1.3338(4) 0.6086(3) 0.0351(13) Uani 1 1 d .
H51 H 0.4962 1.3266 0.6415 0.042 Uiso 1 1 calc R
C52 C 0.6732(4) 1.3078(4) 0.6327(3) 0.0252(10) Uani 1 1 d .
C53 C 0.6756(4) 1.2693(4) 0.7121(3) 0.0292(11) Uani 1 1 d .
H53 H 0.7595 1.2498 0.7204 0.035 Uiso 1 1 calc R
C54 C 0.6266(5) 1.1764(5) 0.7259(3) 0.0382(13) Uani 1 1 d .
H54A H 0.5420 1.1958 0.7237 0.057 Uiso 1 1 calc R
H54B H 0.6391 1.1484 0.7749 0.057 Uiso 1 1 calc R
H54C H 0.6674 1.1254 0.6879 0.057 Uiso 1 1 calc R
C55 C 0.6052(5) 1.3527(5) 0.7678(3) 0.0421(14) Uani 1 1 d .
H55A H 0.5227 1.3730 0.7604 0.063 Uiso 1 1 calc R
H55B H 0.6387 1.4111 0.7601 0.063 Uiso 1 1 calc R
H55C H 0.6094 1.3272 0.8183 0.063 Uiso 1 1 calc R
C56 C 0.8677(5) 1.3880(4) 0.4616(3) 0.0342(12) Uani 1 1 d .
H56 H 0.9426 1.3457 0.4763 0.041 Uiso 1 1 calc R
C57 C 0.8619(8) 1.4987(6) 0.4725(5) 0.069(3) Uani 1 1 d .
H57A H 0.9297 1.5155 0.4414 0.104 Uiso 1 1 calc R
H57B H 0.8633 1.5106 0.5246 0.104 Uiso 1 1 calc R
H57C H 0.7888 1.5411 0.4584 0.104 Uiso 1 1 calc R
C58 C 0.8703(6) 1.3700(5) 0.3805(3) 0.0481(16) Uani 1 1 d .
H58A H 0.8688 1.3001 0.3734 0.072 Uiso 1 1 calc R
H58B H 0.9425 1.3821 0.3516 0.072 Uiso 1 1 calc R
H58C H 0.8014 1.4161 0.3640 0.072 Uiso 1 1 calc R

loop_
_atom_site_aniso_label
_atom_site_aniso_U_11
_atom_site_aniso_U_22
_atom_site_aniso_U_33
_atom_site_aniso_U_23
_atom_site_aniso_U_13
_atom_site_aniso_U_12
Br1 0.0224(3) 0.0277(3) 0.0379(3) -0.0169(2) 0.0001(2) -0.0149(2)
Br2 0.0283(3) 0.0261(3) 0.0393(3) 0.0006(2) 0.0051(2) -0.0146(2)
Si1 0.0160(5) 0.0138(6) 0.0267(6) -0.0054(5) 0.0013(5) -0.0121(5)
Si2 0.0192(6) 0.0160(6) 0.0244(6) -0.0076(5) 0.0028(5) -0.0119(5)
Li1 0.032(5) 0.035(5) 0.047(5) -0.008(4) -0.011(4) -0.018(4)
Li2 0.033(5) 0.020(5) 0.055(6) -0.022(4) 0.011(4) -0.013(4)
N1 0.0172(18) 0.019(2) 0.026(2) -0.0030(16) -0.0008(15) -0.0128(15)
N2 0.0163(17) 0.0103(19) 0.031(2) -0.0017(15) 0.0013(15) -0.0105(15)
N3 0.0229(19) 0.019(2) 0.027(2) 0.0014(16) 0.0000(16) -0.0155(16)
N4 0.0198(18) 0.021(2) 0.0236(19) -0.0079(16) 0.0028(15) -0.0127(16)
N5 0.0233(19) 0.021(2) 0.028(2) -0.0082(17) 0.0042(16) -0.0142(17)
N6 0.028(2) 0.028(2) 0.032(2) -0.0100(18) -0.0038(17) -0.0121(18)
C1 0.029(3) 0.031(3) 0.061(4) 0.010(3) -0.010(3) -0.025(2)
C2 0.024(2) 0.019(2) 0.027(2) -0.0048(19) 0.0049(18) -0.0164(19)
C3 0.027(2) 0.025(3) 0.028(2) 0.003(2) -0.0005(19) -0.019(2)
C4 0.025(2) 0.009(2) 0.031(2) -0.0007(18) -0.0005(19) -0.0127(18)
C5 0.028(3) 0.017(3) 0.063(4) 0.008(2) -0.003(2) -0.011(2)
C6 0.022(2) 0.024(3) 0.031(2) -0.006(2) -0.0007(19) -0.019(2)
C7 0.0201(18) 0.024(2) 0.029(2) -0.0045(16) -0.0026(15) -0.0166(16)
C8 0.030(3) 0.045(3) 0.031(3) 0.003(2) -0.006(2) -0.028(3)
C9 0.022(2) 0.041(3) 0.044(3) 0.004(3) -0.005(2) -0.017(2)
C10 0.022(2) 0.025(3) 0.043(3) -0.010(2) 0.002(2) -0.015(2)
C11 0.020(2) 0.026(3) 0.033(3) -0.002(2) -0.0006(19) -0.020(2)
C12 0.022(2) 0.022(3) 0.037(3) -0.012(2) 0.005(2) -0.014(2)
C13 0.028(3) 0.054(4) 0.038(3) -0.007(3) 0.004(2) -0.029(3)
C14 0.028(3) 0.032(3) 0.042(3) -0.015(2) 0.000(2) -0.014(2)
C15 0.027(2) 0.039(3) 0.032(3) -0.010(2) -0.004(2) -0.015(2)
C16 0.080(4) 0.052(3) 0.078(4) -0.017(3) 0.014(3) -0.030(3)
C17 0.093(6) 0.065(5) 0.032(3) -0.010(3) 0.008(4) -0.007(4)
C18 0.018(2) 0.012(2) 0.034(3) -0.0024(19) -0.0010(19) -0.0117(17)
C19 0.020(2) 0.023(3) 0.032(3) -0.008(2) 0.0017(19) -0.0105(19)
C20 0.027(3) 0.042(3) 0.030(3) -0.012(2) 0.009(2) -0.014(2)
C21 0.027(3) 0.050(4) 0.039(3) -0.005(3) 0.008(2) -0.025(3)
C22 0.021(2) 0.037(3) 0.040(3) -0.005(2) 0.000(2) -0.022(2)
C23 0.018(2) 0.023(3) 0.029(2) -0.0027(19) -0.0018(18) -0.0131(19)
C24 0.024(2) 0.025(3) 0.031(3) -0.007(2) -0.002(2) -0.013(2)
C25 0.029(3) 0.029(3) 0.047(3) -0.017(2) -0.001(2) -0.018(2)
C26 0.033(3) 0.051(4) 0.035(3) -0.003(3) -0.007(2) -0.012(3)
C27 0.027(3) 0.045(4) 0.039(3) -0.022(3) 0.002(2) -0.017(2)
C28 0.092(6) 0.042(4) 0.096(6) -0.019(4) -0.035(5) -0.035(4)
C29 0.084(6) 0.071(5) 0.043(4) -0.011(4) -0.023(4) -0.036(4)
C30 0.034(3) 0.031(3) 0.051(3) -0.019(3) -0.002(2) -0.016(2)
C31 0.030(2) 0.024(3) 0.025(2) -0.012(2) 0.0048(19) -0.020(2)
C32 0.0291(19) 0.020(2) 0.0269(19) -0.0083(16) -0.0009(16) -0.0159(16)
C33 0.033(3) 0.023(3) 0.032(3) -0.003(2) -0.005(2) -0.021(2)
C34 0.027(3) 0.035(3) 0.062(4) -0.015(3) -0.003(3) -0.015(2)
C35 0.022(2) 0.030(3) 0.032(3) -0.011(2) 0.0040(19) -0.015(2)
C36 0.021(2) 0.024(3) 0.036(3) -0.006(2) -0.003(2) -0.007(2)
C37 0.032(3) 0.032(3) 0.043(3) -0.012(3) -0.003(2) -0.003(2)
C38 0.033(3) 0.047(4) 0.038(3) -0.018(3) 0.007(2) -0.005(3)
C39 0.031(3) 0.052(4) 0.037(3) -0.007(3) 0.010(2) -0.015(3)
C40 0.030(3) 0.037(3) 0.036(3) -0.004(2) 0.006(2) -0.016(2)
C41 0.042(3) 0.040(4) 0.041(3) 0.006(3) 0.015(3) -0.007(3)
C42 0.069(5) 0.044(4) 0.052(4) -0.001(3) 0.013(3) -0.027(4)
C43 0.042(4) 0.081(6) 0.054(4) 0.021(4) 0.002(3) -0.022(4)
C44 0.029(3) 0.031(3) 0.032(3) -0.001(2) -0.003(2) -0.010(2)
C45 0.032(3) 0.056(4) 0.042(3) -0.003(3) -0.008(3) -0.010(3)
C46 0.043(3) 0.032(3) 0.049(4) -0.004(3) -0.004(3) -0.007(3)
C47 0.019(2) 0.021(3) 0.030(2) -0.011(2) 0.0030(19) -0.0112(19)
C48 0.029(2) 0.021(3) 0.030(3) -0.005(2) 0.000(2) -0.014(2)
C49 0.036(3) 0.034(3) 0.040(3) 0.004(2) -0.011(2) -0.014(2)
C50 0.024(3) 0.045(4) 0.055(4) -0.002(3) -0.009(2) -0.013(2)
C51 0.024(2) 0.039(3) 0.044(3) -0.003(3) -0.001(2) -0.014(2)
C52 0.022(2) 0.025(3) 0.031(3) -0.005(2) 0.0032(19) -0.015(2)
C53 0.022(2) 0.032(3) 0.032(3) -0.004(2) 0.004(2) -0.011(2)
C54 0.030(3) 0.043(4) 0.041(3) 0.005(3) 0.007(2) -0.017(3)
C55 0.042(3) 0.043(4) 0.037(3) -0.014(3) 0.006(3) -0.009(3)
C56 0.036(3) 0.036(3) 0.033(3) 0.000(2) 0.003(2) -0.017(2)
C57 0.091(6) 0.053(5) 0.070(5) -0.010(4) 0.028(4) -0.053(5)
C58 0.060(4) 0.050(4) 0.037(3) 0.002(3) -0.001(3) -0.024(3)

loop_
_atom_type_symbol
_atom_type_description
_atom_type_scat_dispersion_real
_atom_type_scat_dispersion_imag
_atom_type_scat_source
C C 0.0181 0.0091 'International Tables Vol C Tables 4.2.6.8 and 6.1.1.4'
H H 0.0000 0.0000 'International Tables Vol C Tables 4.2.6.8 and 6.1.1.4'
N N 0.0311 0.0180 'International Tables Vol C Tables 4.2.6.8 and 6.1.1.4'
Si Si 0.2541 0.3302 'International Tables Vol C Tables 4.2.6.8 and 6.1.1.4'
Br Br -0.6763 1.2805 'International Tables Vol C Tables 4.2.6.8 and 6.1.1.4'
Li Li 0.0008 0.0003 'International Tables Vol C Tables 4.2.6.8 and 6.1.1.4'

loop_
_geom_angle_atom_site_label_1
_geom_angle_atom_site_label_2
_geom_angle_atom_site_label_3
_geom_angle
_geom_angle_site_symmetry_1
_geom_angle_site_symmetry_3
Si1 Br1 Li1 69.57(19) . 2_767
Si2 Br2 Li2 69.9(2) . 2_776
N3 Si1 N2 121.6(2) . .
N3 Si1 N1 114.2(2) . .
N2 Si1 N1 105.00(19) . .
N3 Si1 Br1 103.51(14) . .
N2 Si1 Br1 106.18(14) . .
N1 Si1 Br1 104.97(13) . .
N3 Si1 Li1 40.9(2) . 2_767
N2 Si1 Li1 135.3(2) . 2_767
N1 Si1 Li1 119.6(2) . 2_767
Br1 Si1 Li1 62.76(19) . 2_767
N3 Si1 Li1 35.8(2) . .
N2 Si1 Li1 149.8(2) . .
N1 Si1 Li1 81.2(2) . .
Br1 Si1 Li1 100.41(17) . .
Li1 Si1 Li1 49.0(3) 2_767 .
N6 Si2 N5 115.8(2) . .
N6 Si2 N4 119.9(2) . .
N5 Si2 N4 105.43(19) . .
N6 Si2 Br2 102.31(17) . .
N5 Si2 Br2 105.08(16) . .
N4 Si2 Br2 107.02(14) . .
N6 Si2 Li2 40.2(3) . 2_776
N5 Si2 Li2 126.2(2) . 2_776
N4 Si2 Li2 128.4(2) . 2_776
Br2 Si2 Li2 62.2(2) . 2_776
N6 Si2 Li2 36.7(3) . .
N5 Si2 Li2 83.5(2) . .
N4 Si2 Li2 152.0(3) . .
Br2 Si2 Li2 95.7(2) . .
Li2 Si2 Li2 50.1(3) 2_776 .
N3 Li1 N3 102.7(4) 2_767 .
N3 Li1 C7 139.6(5) 2_767 .
N3 Li1 C7 96.9(4) . .
N3 Li1 Li1 51.8(3) 2_767 2_767
N3 Li1 Li1 51.0(4) . 2_767
C7 Li1 Li1 134.7(7) . 2_767
N3 Li1 C6 117.0(5) 2_767 .
N3 Li1 C6 82.9(4) . .
C7 Li1 C6 31.57(19) . .
Li1 Li1 C6 105.2(6) 2_767 .
N3 Li1 Br1 80.0(4) 2_767 2_767
N3 Li1 Br1 119.4(4) . 2_767
C7 Li1 Br1 119.7(3) . 2_767
Li1 Li1 Br1 104.9(5) 2_767 2_767
C6 Li1 Br1 149.7(3) . 2_767
N3 Li1 C8 121.7(4) 2_767 .
N3 Li1 C8 126.7(5) . .
C7 Li1 C8 29.85(19) . .
Li1 Li1 C8 154.0(7) 2_767 .
C6 Li1 C8 52.5(2) . .
Br1 Li1 C8 97.5(3) 2_767 .
N3 Li1 Si1 32.5(2) 2_767 2_767
N3 Li1 Si1 113.4(4) . 2_767
C7 Li1 Si1 149.6(4) . 2_767
Li1 Li1 Si1 69.4(4) 2_767 2_767
C6 Li1 Si1 145.7(4) . 2_767
Br1 Li1 Si1 47.67(17) 2_767 2_767
C8 Li1 Si1 120.0(4) . 2_767
N3 Li1 Si1 107.1(4) 2_767 .
N3 Li1 Si1 28.25(19) . .
C7 Li1 Si1 75.9(3) . .
Li1 Li1 Si1 61.6(4) 2_767 .
C6 Li1 Si1 55.6(2) . .
Br1 Li1 Si1 147.3(4) 2_767 .
C8 Li1 Si1 104.8(3) . .
Si1 Li1 Si1 131.0(3) 2_767 .
N6 Li2 N6 100.8(4) 2_776 .
N6 Li2 Li2 50.5(3) 2_776 2_776
N6 Li2 Li2 50.3(3) . 2_776
N6 Li2 C35 126.1(5) 2_776 .
N6 Li2 C35 83.6(3) . .
Li2 Li2 C35 112.0(5) 2_776 .
N6 Li2 C40 151.0(6) 2_776 .
N6 Li2 C40 92.9(3) . .
Li2 Li2 C40 136.4(5) 2_776 .
C35 Li2 C40 30.08(18) . .
N6 Li2 Br2 80.1(3) 2_776 2_776
N6 Li2 Br2 110.7(5) . 2_776
Li2 Li2 Br2 98.3(5) 2_776 2_776
C35 Li2 Br2 148.4(4) . 2_776
C40 Li2 Br2 118.7(4) . 2_776
N6 Li2 Si2 32.29(18) 2_776 2_776
N6 Li2 Si2 110.6(4) . 2_776
Li2 Li2 Si2 67.3(3) 2_776 2_776
C35 Li2 Si2 154.1(5) . 2_776
C40 Li2 Si2 155.7(4) . 2_776
Br2 Li2 Si2 47.87(14) 2_776 2_776
N6 Li2 Si2 106.6(4) 2_776 .
N6 Li2 Si2 29.60(18) . .
Li2 Li2 Si2 62.6(3) 2_776 .
C35 Li2 Si2 56.34(19) . .
C40 Li2 Si2 74.0(2) . .
Br2 Li2 Si2 139.9(4) 2_776 .
Si2 Li2 Si2 129.9(3) 2_776 .
C2 N1 C6 118.9(4) . .
C2 N1 Si1 122.3(3) . .
C6 N1 Si1 118.8(3) . .
C4 N2 C18 120.3(4) . .
C4 N2 Si1 120.2(3) . .
C18 N2 Si1 119.5(3) . .
Si1 N3 Li1 106.6(4) . 2_767
Si1 N3 Li1 116.0(4) . .
Li1 N3 Li1 77.3(4) 2_767 .
C31 N4 C47 120.6(4) . .
C31 N4 Si2 120.8(3) . .
C47 N4 Si2 118.6(3) . .
C33 N5 C35 119.7(4) . .
C33 N5 Si2 121.3(3) . .
C35 N5 Si2 118.9(3) . .
Si2 N6 Li2 107.5(4) . 2_776
Si2 N6 Li2 113.7(4) . .
Li2 N6 Li2 79.2(4) 2_776 .
C1 C2 N1 120.9(5) . .
C1 C2 C3 121.0(5) . .
N1 C2 C3 118.0(4) . .
C4 C3 C2 129.0(5) . .
C3 C4 N2 120.8(4) . .
C3 C4 C5 120.0(4) . .
N2 C4 C5 119.2(4) . .
C11 C6 C7 119.7(5) . .
C11 C6 N1 121.0(4) . .
C7 C6 N1 119.2(4) . .
C11 C6 Li1 96.4(4) . .
C7 C6 Li1 67.1(3) . .
N1 C6 Li1 103.1(3) . .
C8 C7 C6 118.8(5) . .
C8 C7 C15 120.1(4) . .
C6 C7 C15 121.1(5) . .
C8 C7 Li1 86.3(4) . .
C6 C7 Li1 81.3(3) . .
C15 C7 Li1 103.8(4) . .
C7 C8 C9 121.6(5) . .
C7 C8 Li1 63.8(3) . .
C9 C8 Li1 95.4(4) . .
C10 C9 C8 119.4(5) . .
C9 C10 C11 121.4(5) . .
C10 C11 C6 119.0(5) . .
C10 C11 C12 117.9(4) . .
C6 C11 C12 123.1(5) . .
C14 C12 C11 111.7(5) . .
C14 C12 C13 109.7(4) . .
C11 C12 C13 110.4(4) . .
C16 C15 C17 108.8(6) . .
C16 C15 C7 112.2(5) . .
C17 C15 C7 113.5(5) . .
C23 C18 C19 120.8(4) . .
C23 C18 N2 121.1(4) . .
C19 C18 N2 118.1(4) . .
C20 C19 C18 118.5(4) . .
C20 C19 C27 119.2(4) . .
C18 C19 C27 122.2(4) . .
C21 C20 C19 121.1(5) . .
C22 C21 C20 120.2(5) . .
C21 C22 C23 121.0(4) . .
C18 C23 C22 118.4(4) . .
C18 C23 C24 123.7(4) . .
C22 C23 C24 117.7(4) . .
C23 C24 C26 111.2(4) . .
C23 C24 C25 111.6(4) . .
C26 C24 C25 109.0(4) . .
C28 C27 C29 110.3(6) . .
C28 C27 C19 109.6(5) . .
C29 C27 C19 113.2(5) . .
C32 C31 C30 120.8(4) . .
C32 C31 N4 119.8(4) . .
C30 C31 N4 119.4(5) . .
C33 C32 C31 129.5(4) . .
C32 C33 N5 119.0(4) . .
C32 C33 C34 121.1(4) . .
N5 C33 C34 119.9(5) . .
C36 C35 C40 120.4(5) . .
C36 C35 N5 121.0(5) . .
C40 C35 N5 118.4(5) . .
C36 C35 Li2 89.5(4) . .
C40 C35 Li2 76.0(4) . .
N5 C35 Li2 101.2(3) . .
C35 C36 C37 118.6(5) . .
C35 C36 C44 124.3(4) . .
C37 C36 C44 117.1(5) . .
C38 C37 C36 121.5(6) . .
C37 C38 C39 119.3(5) . .
C38 C39 C40 122.3(6) . .
C39 C40 C35 117.7(6) . .
C39 C40 C41 118.7(5) . .
C35 C40 C41 123.3(5) . .
C39 C40 Li2 86.8(4) . .
C35 C40 Li2 73.9(4) . .
C41 C40 Li2 113.2(4) . .
C40 C41 C43 113.1(6) . .
C40 C41 C42 108.9(6) . .
C43 C41 C42 110.7(5) . .
C46 C44 C36 111.3(4) . .
C46 C44 C45 110.1(5) . .
C36 C44 C45 110.7(4) . .
C48 C47 C52 120.0(5) . .
C48 C47 N4 119.2(4) . .
C52 C47 N4 120.8(5) . .
C49 C48 C47 118.6(5) . .
C49 C48 C56 119.7(5) . .
C47 C48 C56 121.5(5) . .
C48 C49 C50 122.4(5) . .
C51 C50 C49 118.6(5) . .
C52 C51 C50 121.1(5) . .
C51 C52 C47 119.2(5) . .
C51 C52 C53 117.2(4) . .
C47 C52 C53 123.6(5) . .
C52 C53 C54 111.7(4) . .
C52 C53 C55 110.6(5) . .
C54 C53 C55 109.6(5) . .
C58 C56 C57 108.8(6) . .
C58 C56 C48 113.4(5) . .
C57 C56 C48 109.0(5) . .

loop_
_geom_bond_atom_site_label_1
_geom_bond_atom_site_label_2
_geom_bond_distance
_geom_bond_site_symmetry_2
Br1 Si1 2.3095(12) .
Br1 Li1 2.777(11) 2_767
Br2 Si2 2.3153(14) .
Br2 Li2 2.761(10) 2_776
Si1 N3 1.640(4) .
Si1 N2 1.726(4) .
Si1 N1 1.727(4) .
Si1 Li1 2.927(10) 2_767
Si1 Li1 3.115(10) .
Si2 N6 1.643(4) .
Si2 N5 1.724(4) .
Si2 N4 1.724(4) .
Si2 Li2 2.932(8) 2_776
Si2 Li2 3.046(8) .
Li1 N3 2.001(10) 2_767
Li1 N3 2.025(10) .
Li1 C7 2.502(10) .
Li1 Li1 2.513(16) 2_767
Li1 C6 2.684(11) .
Li1 Br1 2.777(11) 2_767
Li1 C8 2.782(10) .
Li1 Si1 2.927(10) 2_767
Li2 N6 1.983(10) 2_776
Li2 N6 1.989(10) .
Li2 Li2 2.531(17) 2_776
Li2 C35 2.723(10) .
Li2 C40 2.749(10) .
Li2 Br2 2.761(10) 2_776
Li2 Si2 2.932(8) 2_776
N1 C2 1.421(6) .
N1 C6 1.440(6) .
N2 C4 1.414(6) .
N2 C18 1.451(5) .
N3 Li1 2.001(10) 2_767
N4 C31 1.413(5) .
N4 C47 1.445(6) .
N5 C33 1.418(6) .
N5 C35 1.452(6) .
N6 Li2 1.983(10) 2_776
C1 C2 1.380(6) .
C2 C3 1.425(7) .
C3 C4 1.385(6) .
C4 C5 1.468(7) .
C6 C11 1.413(7) .
C6 C7 1.422(7) .
C7 C8 1.387(8) .
C7 C15 1.528(7) .
C8 C9 1.388(8) .
C9 C10 1.386(8) .
C10 C11 1.393(8) .
C11 C12 1.530(7) .
C12 C14 1.518(7) .
C12 C13 1.552(6) .
C15 C16 1.504(9) .
C15 C17 1.525(9) .
C18 C23 1.405(6) .
C18 C19 1.408(7) .
C19 C20 1.392(7) .
C19 C27 1.520(6) .
C20 C21 1.384(7) .
C21 C22 1.370(8) .
C22 C23 1.405(6) .
C23 C24 1.515(7) .
C24 C26 1.532(8) .
C24 C25 1.543(7) .
C27 C28 1.511(10) .
C27 C29 1.517(9) .
C30 C31 1.412(7) .
C31 C32 1.400(7) .
C32 C33 1.396(7) .
C33 C34 1.432(7) .
C35 C36 1.402(8) .
C35 C40 1.420(8) .
C36 C37 1.408(7) .
C36 C44 1.524(7) .
C37 C38 1.373(9) .
C38 C39 1.376(9) .
C39 C40 1.399(8) .
C40 C41 1.507(9) .
C41 C43 1.523(10) .
C41 C42 1.539(9) .
C44 C46 1.524(8) .
C44 C45 1.527(7) .
C47 C48 1.415(7) .
C47 C52 1.415(6) .
C48 C49 1.376(7) .
C48 C56 1.535(7) .
C49 C50 1.397(8) .
C50 C51 1.396(9) .
C51 C52 1.392(7) .
C52 C53 1.527(7) .
C53 C54 1.533(8) .
C53 C55 1.538(7) .
C56 C58 1.510(8) .
C56 C57 1.524(9) .
